data_7216323
loop_
_publ_author_name
'Hu, Chunhua'
'Li, Qi'
'Englert, Ulli'

_publ_section_title
;
 Structural trends in one and two dimensional coordination polymers of
 cadmium(ii) with halide bridges and pyridine-type ligands
;
_journal_issue 94
_journal_name_full CrystEngComm
_journal_page_first 519
_journal_paper_doi 10.1039/b314522k
_journal_volume 5
_journal_year 2003
_chemical_formula_sum 'C10 H8 Br4 Cd N2'
_chemical_formula_weight 588.22
_chemical_name_common
;catena-(bis(mu-bromo)-bis(3-bromopyridine)-cadmium(ii))
(Compound 8)
;
_chemical_name_systematic
;
catena-[bis(\m-bromo)-bis(3-bromopyridine)-cadmium(ii)] (Compound 8)
;
_space_group_IT_number 14
_symmetry_cell_setting monoclinic
_symmetry_space_group_name_Hall '-P 2ybc'
_symmetry_space_group_name_H-M 'P 1 21/c 1'
_atom_sites_solution_hydrogens geom
_atom_sites_solution_primary direct
_atom_sites_solution_secondary difmap
_audit_creation_date 30-OCT-03
_audit_creation_method SHELXTL
_audit_update_record ' ?'
_cell_angle_alpha 90.00
_cell_angle_beta 91.029(8)
_cell_angle_gamma 90.00
_cell_formula_units_Z 2
_cell_length_a 3.9452(14)
_cell_length_b 14.578(5)
_cell_length_c 12.286(4)
_cell_measurement_reflns_used 9581
_cell_measurement_temperature 293(2)
_cell_measurement_theta_max 28.36
_cell_measurement_theta_min 2.17
_cell_volume 706.5(4)
_computing_cell_refinement 'SMART (Bruker, 2001)'
_computing_data_collection 'SMART (Bruker, 2001)'
_computing_data_reduction 'SAINT+ (Bruker, 1999)'
_computing_molecular_graphics 'PLATON (Spek, 2003)'
_computing_publication_material 'SHELXTL (Sheldrick, 1998)'
_computing_structure_refinement 'SHELXTL (Sheldrick, 1998)'
_computing_structure_solution 'SHELXTL (Sheldrick, 1998)'
_diffrn_ambient_temperature 293(2)
_diffrn_measured_fraction_theta_full 0.997
_diffrn_measured_fraction_theta_max 0.997
_diffrn_measurement_device_type 'Bruker SMART APEX CCD diffractometer'
_diffrn_measurement_method 'omega scans'
_diffrn_radiation_monochromator graphite
_diffrn_radiation_source 'fine-focus sealed tube'
_diffrn_radiation_type MoK\a
_diffrn_radiation_wavelength 0.71073
_diffrn_reflns_av_R_equivalents 0.0340
_diffrn_reflns_av_sigmaI/netI 0.0238
_diffrn_reflns_limit_h_max 5
_diffrn_reflns_limit_h_min -5
_diffrn_reflns_limit_k_max 19
_diffrn_reflns_limit_k_min -19
_diffrn_reflns_limit_l_max 16
_diffrn_reflns_limit_l_min -16
_diffrn_reflns_number 9581
_diffrn_reflns_theta_full 28.36
_diffrn_reflns_theta_max 28.36
_diffrn_reflns_theta_min 2.17
_diffrn_standards_decay_% 0
_exptl_absorpt_coefficient_mu 12.834
_exptl_absorpt_correction_T_max 1.000000
_exptl_absorpt_correction_T_min 0.431770
_exptl_absorpt_correction_type empirical
_exptl_absorpt_process_details 'SADABS (1996)'
_exptl_crystal_colour colourless
_exptl_crystal_density_diffrn 2.765
_exptl_crystal_density_method 'not measured'
_exptl_crystal_description needle
_exptl_crystal_F_000 540
_exptl_crystal_size_max 0.32
_exptl_crystal_size_mid 0.09
_exptl_crystal_size_min 0.06
_refine_diff_density_max 0.453
_refine_diff_density_min -0.671
_refine_diff_density_rms 0.146
_refine_ls_extinction_method none
_refine_ls_goodness_of_fit_ref 1.132
_refine_ls_hydrogen_treatment constr
_refine_ls_matrix_type full
_refine_ls_number_parameters 79
_refine_ls_number_reflns 1763
_refine_ls_number_restraints 0
_refine_ls_restrained_S_all 1.132
_refine_ls_R_factor_all 0.0270
_refine_ls_R_factor_gt 0.0232
_refine_ls_shift/su_max 0.000
_refine_ls_shift/su_mean 0.000
_refine_ls_structure_factor_coef Fsqd
_refine_ls_weighting_details 'calc w=1/[\s^2^(Fo^2^)+(0.0254P)^2^+0.1975P] where P=(Fo^2^+2Fc^2^)/3'
_refine_ls_weighting_scheme calc
_refine_ls_wR_factor_gt 0.0539
_refine_ls_wR_factor_ref 0.0554
_reflns_number_gt 1595
_reflns_number_total 1763
_reflns_threshold_expression >2sigma(I)
_cod_data_source_file b314522k.txt
_cod_data_source_block hc174
_cod_original_sg_symbol_H-M P21/c
_cod_database_code 7216323

loop_
_symmetry_equiv_pos_as_xyz
'x, y, z'
'-x, y+1/2, -z+1/2'
'-x, -y, -z'
'x, -y-1/2, z-1/2'

loop_
_atom_site_label
_atom_site_type_symbol
_atom_site_fract_x
_atom_site_fract_y
_atom_site_fract_z
_atom_site_U_iso_or_equiv
_atom_site_adp_type
_atom_site_occupancy
_atom_site_symmetry_multiplicity
_atom_site_calc_flag
_atom_site_refinement_flags
Cd Cd 0.0000 0.0000 0.0000 0.02838(9) Uani 1 2 d S
Br1 Br -0.51256(7) -0.03154(2) -0.15435(2) 0.03065(9) Uani 1 1 d .
Br2 Br 0.31009(9) 0.39664(2) 0.10330(3) 0.04789(11) Uani 1 1 d .
N N 0.0069(6) 0.15887(16) -0.0460(2) 0.0315(5) Uani 1 1 d .
C1 C 0.1272(7) 0.2217(2) 0.0237(2) 0.0315(6) Uani 1 1 d .
H1 H 0.2104 0.2018 0.0955 0.041 Uiso 1 1 calc R
C2 C 0.1380(7) 0.3135(2) -0.0023(3) 0.0326(6) Uani 1 1 d .
C3 C 0.0202(9) 0.3437(2) -0.1016(3) 0.0420(8) Uani 1 1 d .
H3 H 0.0262 0.4089 -0.1210 0.055 Uiso 1 1 calc R
C4 C -0.1076(9) 0.2787(2) -0.1734(3) 0.0431(8) Uani 1 1 d .
H4 H -0.1957 0.2971 -0.2452 0.056 Uiso 1 1 calc R
C5 C -0.1097(8) 0.1876(2) -0.1429(2) 0.0367(7) Uani 1 1 d .
H5 H -0.2006 0.1422 -0.1944 0.048 Uiso 1 1 calc R

loop_
_atom_site_aniso_label
_atom_site_aniso_U_11
_atom_site_aniso_U_22
_atom_site_aniso_U_33
_atom_site_aniso_U_23
_atom_site_aniso_U_13
_atom_site_aniso_U_12
Cd 0.02895(15) 0.02257(16) 0.03346(17) 0.00055(11) -0.00424(12) -0.00007(11)
Br1 0.03076(15) 0.03098(17) 0.03000(16) -0.00207(11) -0.00502(11) 0.00059(11)
Br2 0.0516(2) 0.03222(18) 0.0596(2) -0.01023(15) -0.00589(17) -0.00337(14)
N 0.0384(13) 0.0236(12) 0.0325(13) 0.0022(10) 0.0001(10) 0.0013(10)
C1 0.0350(15) 0.0279(14) 0.0316(15) 0.0003(12) -0.0016(12) 0.0017(12)
C2 0.0322(15) 0.0238(14) 0.0418(17) -0.0038(12) 0.0019(12) 0.0014(12)
C3 0.052(2) 0.0271(16) 0.0470(19) 0.0090(13) 0.0041(15) 0.0036(14)
C4 0.056(2) 0.0392(18) 0.0340(17) 0.0076(14) -0.0043(14) 0.0044(16)
C5 0.0445(17) 0.0328(16) 0.0327(16) 0.0019(12) -0.0042(13) -0.0002(14)

loop_
_atom_type_symbol
_atom_type_description
_atom_type_scat_dispersion_real
_atom_type_scat_dispersion_imag
_atom_type_scat_source
C C 0.0033 0.0016 'International Tables Vol C Tables 4.2.6.8 and 6.1.1.4'
H H 0.0000 0.0000 'International Tables Vol C Tables 4.2.6.8 and 6.1.1.4'
N N 0.0061 0.0033 'International Tables Vol C Tables 4.2.6.8 and 6.1.1.4'
Cd Cd -0.8075 1.2024 'International Tables Vol C Tables 4.2.6.8 and 6.1.1.4'
Br Br -0.2901 2.4595 'International Tables Vol C Tables 4.2.6.8 and 6.1.1.4'

loop_
_geom_angle_atom_site_label_1
_geom_angle_atom_site_label_2
_geom_angle_atom_site_label_3
_geom_angle
_geom_angle_site_symmetry_1
_geom_angle_site_symmetry_3
N Cd N 180.00(12) . 3
N Cd Br1 90.70(6) . 3_455
N Cd Br1 89.30(6) 3 3_455
N Cd Br1 89.30(6) . 1_655
N Cd Br1 90.70(6) 3 1_655
Br1 Cd Br1 180.000(12) 3_455 1_655
N Cd Br1 89.42(6) . 3
N Cd Br1 90.58(6) 3 3
Br1 Cd Br1 90.63(3) 3_455 3
Br1 Cd Br1 89.37(3) 1_655 3
N Cd Br1 90.58(6) . .
N Cd Br1 89.42(6) 3 .
Br1 Cd Br1 89.37(3) 3_455 .
Br1 Cd Br1 90.63(3) 1_655 .
Br1 Cd Br1 180.000(9) 3 .
Cd Br1 Cd 90.63(3) 1_455 .
C1 N C5 118.0(3) . .
C1 N Cd 121.3(2) . .
C5 N Cd 120.7(2) . .
N C1 C2 122.0(3) . .
N C1 H1 119.0 . .
C2 C1 H1 119.0 . .
C3 C2 C1 120.5(3) . .
C3 C2 Br2 121.1(2) . .
C1 C2 Br2 118.4(2) . .
C2 C3 C4 117.5(3) . .
C2 C3 H3 121.3 . .
C4 C3 H3 121.3 . .
C5 C4 C3 119.3(3) . .
C5 C4 H4 120.3 . .
C3 C4 H4 120.3 . .
N C5 C4 122.7(3) . .
N C5 H5 118.6 . .
C4 C5 H5 118.6 . .

loop_
_geom_bond_atom_site_label_1
_geom_bond_atom_site_label_2
_geom_bond_distance
_geom_bond_site_symmetry_2
Cd N 2.384(2) .
Cd N 2.384(2) 3
Cd Br1 2.7635(8) 3_455
Cd Br1 2.7635(8) 1_655
Cd Br1 2.7855(8) 3
Cd Br1 2.7855(8) .
Br1 Cd 2.7635(8) 1_455
Br2 C2 1.892(3) .
N C1 1.335(4) .
N C5 1.336(4) .
C1 C2 1.378(4) .
C1 H1 0.9800 .
C2 C3 1.370(4) .
C3 C4 1.384(5) .
C3 H3 0.9800 .
C4 C5 1.379(5) .
C4 H4 0.9800 .
C5 H5 0.9800 .
